data_1574912
loop_
_publ_author_name
'Peter, Blessing D.'
'Yi, Qiuhao'
'Luo, Zhixun'

_publ_section_title
;
 Studying how small silver clusters grow and their optical properties.
;
_journal_issue 34
_journal_name_full Nanoscale
_journal_page_first 19821
_journal_page_last 19827
_journal_paper_doi 10.1039/d5nr01269d
_journal_volume 17
_journal_year 2025
_chemical_formula_moiety 'C51 H42 Ag Cl N3 P3, 0.5(C H2 Cl2)'
_chemical_formula_sum 'C51.5 H43 Ag Cl2 N3 P3'
_chemical_formula_weight 975.57
_space_group_crystal_system triclinic
_space_group_IT_number 2
_space_group_name_Hall '-P 1'
_space_group_name_H-M_alt 'P -1'
_atom_sites_solution_hydrogens geom
_atom_sites_solution_primary dual
_audit_creation_date 2023-12-21
_audit_creation_method
;
Olex2 1.5
(compiled 2023.08.24 svn.re1ec1418 for OlexSys, GUI svn.r6817)
;
_audit_update_record
;
2024-12-26 deposited with the CCDC.	2025-06-19 downloaded from the CCDC.
;
_cell_angle_alpha 89.567(2)
_cell_angle_beta 68.565(3)
_cell_angle_gamma 87.069(2)
_cell_formula_units_Z 2
_cell_length_a 13.0055(4)
_cell_length_b 13.1850(3)
_cell_length_c 14.0637(4)
_cell_measurement_reflns_used 19081
_cell_measurement_temperature 170.00(10)
_cell_measurement_theta_max 30.6480
_cell_measurement_theta_min 1.5290
_cell_volume 2241.71(12)
_computing_cell_refinement 'CrysAlisPro 1.171.39.45i (Rigaku OD, 2018)'
_computing_data_collection 'CrysAlisPro 1.171.39.45i (Rigaku OD, 2018)'
_computing_data_reduction 'CrysAlisPro 1.171.39.45i (Rigaku OD, 2018)'
_computing_molecular_graphics 'Olex2 1.5 (Dolomanov et al., 2009)'
_computing_publication_material 'Olex2 1.5 (Dolomanov et al., 2009)'
_computing_structure_refinement 'SHELXL 2018/3 (Sheldrick, 2015)'
_computing_structure_solution 'SHELXT 2018/2 (Sheldrick, 2018)'
_diffrn_ambient_environment N~2~
_diffrn_ambient_temperature 170.00(10)
_diffrn_detector 'CCD plate'
_diffrn_measured_fraction_theta_full 1.000
_diffrn_measured_fraction_theta_max 0.842
_diffrn_measurement_details
;
List of Runs (angles in degrees, time in seconds):

  # Type    Start    End  Width  t~exp~   \w     \q     \k     \f   Frames
#--------------------------------------------------------------------------
  1  \w    -59.00 -33.00   0.50    3.17    --    5.00  45.00 173.34   52
  2  \w    -43.00 -14.00   0.50    3.17    --  -10.80  45.00 179.46   58
  3  \w   -100.00  78.00   0.50    3.17    --  -10.80  45.00  60.00  356
  4  \w    -93.00  31.00   0.50    3.17    --  -10.80  45.00 131.58  248
  5  \w     53.00  78.00   0.50    3.17    --  -10.80  45.00 131.58   50
  6  \w      1.00  78.00   0.50    3.17    --  -10.80  45.00 -14.69  154
  7  \w      0.00  78.00   0.50    3.17    --  -10.80  45.00 179.46  156
  8  \w   -100.00 -74.00   0.50    3.17    --  -10.80  45.00 179.46   52
;
_diffrn_measurement_device 'four-circle diffractometer'
_diffrn_measurement_device_type 'XtaLAB AFC10 (RCD3): fixed-chi single'
_diffrn_measurement_method '\w scans'
_diffrn_orient_matrix_type 'CrysAlisPro convention (1999,Acta A55,543-557)'
_diffrn_orient_matrix_UB_11 -0.0268481000
_diffrn_orient_matrix_UB_12 -0.0353906000
_diffrn_orient_matrix_UB_13 0.0381176000
_diffrn_orient_matrix_UB_21 0.0380502000
_diffrn_orient_matrix_UB_22 0.0080486000
_diffrn_orient_matrix_UB_23 0.0243437000
_diffrn_orient_matrix_UB_31 -0.0356868000
_diffrn_orient_matrix_UB_32 0.0398089000
_diffrn_orient_matrix_UB_33 0.0298427000
_diffrn_radiation_monochromator mirror
_diffrn_radiation_probe x-ray
_diffrn_radiation_type 'Mo K\a'
_diffrn_radiation_wavelength 0.71073
_diffrn_reflns_av_R_equivalents 0.0335
_diffrn_reflns_av_unetI/netI 0.0355
_diffrn_reflns_Laue_measured_fraction_full 1.000
_diffrn_reflns_Laue_measured_fraction_max 0.842
_diffrn_reflns_limit_h_max 18
_diffrn_reflns_limit_h_min -16
_diffrn_reflns_limit_k_max 18
_diffrn_reflns_limit_k_min -18
_diffrn_reflns_limit_l_max 18
_diffrn_reflns_limit_l_min -19
_diffrn_reflns_number 37044
_diffrn_reflns_point_group_measured_fraction_full 1.000
_diffrn_reflns_point_group_measured_fraction_max 0.842
_diffrn_reflns_theta_full 25.242
_diffrn_reflns_theta_max 30.994
_diffrn_reflns_theta_min 1.556
_diffrn_source 'Rotating-anode X-ray tube'
_diffrn_source_type 'Rigaku (Mo) X-ray Source'
_exptl_absorpt_coefficient_mu 0.716
_exptl_absorpt_correction_T_max 1.00000
_exptl_absorpt_correction_T_min 0.79017
_exptl_absorpt_correction_type multi-scan
_exptl_absorpt_process_details
;
CrysAlisPro 1.171.39.45i (Rigaku Oxford Diffraction, 2018)
Empirical absorption correction using spherical harmonics,
 implemented in SCALE3 ABSPACK scaling algorithm.
;
_exptl_crystal_colour colourless
_exptl_crystal_colour_primary colourless
_exptl_crystal_density_diffrn 1.445
_exptl_crystal_description plate
_exptl_crystal_F_000 998
_exptl_crystal_size_max 0.1
_exptl_crystal_size_mid 0.1
_exptl_crystal_size_min 0.1
_refine_diff_density_max 1.004
_refine_diff_density_min -0.693
_refine_diff_density_rms 0.071
_refine_ls_extinction_method none
_refine_ls_goodness_of_fit_ref 1.054
_refine_ls_hydrogen_treatment constr
_refine_ls_matrix_type full
_refine_ls_number_parameters 559
_refine_ls_number_reflns 12025
_refine_ls_number_restraints 14
_refine_ls_restrained_S_all 1.055
_refine_ls_R_factor_all 0.0463
_refine_ls_R_factor_gt 0.0350
_refine_ls_shift/su_max 0.002
_refine_ls_shift/su_mean 0.000
_refine_ls_structure_factor_coef Fsqd
_refine_ls_weighting_details 'w=1/[\s^2^(Fo^2^)+(0.0456P)^2^+1.0740P] where P=(Fo^2^+2Fc^2^)/3'
_refine_ls_weighting_scheme calc
_refine_ls_wR_factor_gt 0.0888
_refine_ls_wR_factor_ref 0.0937
_reflns_Friedel_coverage 0.000
_reflns_number_gt 9988
_reflns_number_total 12025
_reflns_threshold_expression 'I > 2\s(I)'
_cod_data_source_file d5nr01269d2.cif
_cod_data_source_block mx11409
_cod_depositor_comments 'Adding full bibliography for 1574898--1574913.cif.'
_cod_original_formula_sum 'C51.50 H43 Ag Cl2 N3 P3'
_cod_database_code 1574912
_shelx_shelxl_version_number 2018/3
_chemical_oxdiff_formula AgNOAuClPCH
_shelx_space_group_comment
;
The symmetry employed for this shelxl refinement is uniquely defined
by the following loop, which should always be used as a source of
symmetry information in preference to the above space-group names.
They are only intended as comments.
;
_olex2_refinement_description
;
1. Fixed Uiso
 At 1.2 times of:
  All C(H) groups, All C(H,H) groups
2. Restrained distances
 Cl3-C52 = Cl2-C52
 1.76 with sigma of 0.01
3. Uiso/Uaniso restraints and constraints
Cl2 \\sim Cl3 \\sim C52: within 1.9A with sigma of 0.02 and sigma for terminal
atoms of 0.04 within 1.9A
4. Others
 Fixed Sof: Cl2(0.5) Cl3(0.5) C52(0.5) H52A(0.5) H52B(0.5)
5.a Secondary CH2 refined with riding coordinates:
 C52(H52A,H52B)
5.b Aromatic/amide H refined with riding coordinates:
 C2(H2), C3(H3), C4(H4), C5(H5), C7(H7), C8(H8), C9(H9), C10(H10), C11(H11),
 C13(H13), C14(H14), C15(H15), C16(H16), C17(H17), C19(H19), C20(H20), C21(H21),
  C22(H22), C24(H24), C25(H25), C26(H26), C27(H27), C28(H28), C30(H30),
 C31(H31), C32(H32), C33(H33), C34(H34), C36(H36), C37(H37), C38(H38), C39(H39),
  C41(H41), C42(H42), C43(H43), C44(H44), C45(H45), C47(H47), C48(H48),
 C49(H49), C50(H50), C51(H51)
;
_olex2_submission_special_instructions 'No special instructions were received'
_oxdiff_exptl_absorpt_empirical_details
;
Empirical correction (ABSPACK) includes:
- Absorption correction using spherical harmonics
- Frame scaling
;
_oxdiff_exptl_absorpt_empirical_full_max 1.357
_oxdiff_exptl_absorpt_empirical_full_min 0.457

loop_
_space_group_symop_operation_xyz
'x, y, z'
'-x, -y, -z'

loop_
_atom_site_label
_atom_site_type_symbol
_atom_site_fract_x
_atom_site_fract_y
_atom_site_fract_z
_atom_site_U_iso_or_equiv
_atom_site_adp_type
_atom_site_occupancy
_atom_site_site_symmetry_order
_atom_site_calc_flag
_atom_site_refinement_flags_posn
_atom_site_refinement_flags_adp
_atom_site_refinement_flags_occupancy
_atom_site_disorder_assembly
_atom_site_disorder_group
Ag1 Ag 0.67104(2) 0.21451(2) 0.67748(2) 0.02626(5) Uani 1 1 d . . . . .
Cl1 Cl 0.71624(5) 0.02036(4) 0.67199(4) 0.03550(12) Uani 1 1 d . . . . .
P1 P 0.81191(5) 0.29155(4) 0.73557(4) 0.02741(11) Uani 1 1 d . . . . .
P2 P 0.71585(4) 0.25721(4) 0.49324(4) 0.02435(10) Uani 1 1 d . . . . .
P3 P 0.47662(4) 0.23218(4) 0.80483(4) 0.02615(11) Uani 1 1 d . . . . .
N1 N 1.01766(19) 0.19806(18) 0.62459(18) 0.0486(5) Uani 1 1 d . . . . .
N2 N 0.60705(17) 0.25731(15) 0.35675(16) 0.0390(4) Uani 1 1 d . . . . .
N3 N 0.4138(2) 0.41619(17) 0.75347(19) 0.0558(6) Uani 1 1 d . . . . .
C1 C 0.94713(18) 0.28061(17) 0.63117(16) 0.0317(4) Uani 1 1 d . . . . .
C2 C 0.9688(2) 0.35044(19) 0.55503(18) 0.0414(5) Uani 1 1 d . . . . .
H2 H 0.918581 0.406983 0.560581 0.050 Uiso 1 1 calc R U . . .
C3 C 1.0645(3) 0.3379(2) 0.4701(2) 0.0536(7) Uani 1 1 d . . . . .
H3 H 1.080945 0.386724 0.417253 0.064 Uiso 1 1 calc R U . . .
C4 C 1.1361(2) 0.2553(2) 0.4612(2) 0.0494(6) Uani 1 1 d . . . . .
H4 H 1.201358 0.246145 0.402080 0.059 Uiso 1 1 calc R U . . .
C5 C 1.1126(2) 0.1864(2) 0.5382(2) 0.0472(6) Uani 1 1 d . . . . .
H5 H 1.162339 0.129453 0.532309 0.057 Uiso 1 1 calc R U . . .
C6 C 0.79128(19) 0.42778(16) 0.76174(16) 0.0311(4) Uani 1 1 d . . . . .
C7 C 0.8710(2) 0.48465(18) 0.77601(19) 0.0401(5) Uani 1 1 d . . . . .
H7 H 0.939352 0.452744 0.772928 0.048 Uiso 1 1 calc R U . . .
C8 C 0.8513(3) 0.5877(2) 0.7947(2) 0.0512(7) Uani 1 1 d . . . . .
H8 H 0.906484 0.626132 0.804610 0.061 Uiso 1 1 calc R U . . .
C9 C 0.7535(3) 0.63575(19) 0.7993(2) 0.0526(7) Uani 1 1 d . . . . .
H9 H 0.740347 0.706597 0.813333 0.063 Uiso 1 1 calc R U . . .
C10 C 0.6754(3) 0.5805(2) 0.7835(3) 0.0599(8) Uani 1 1 d . . . . .
H10 H 0.607771 0.613132 0.785551 0.072 Uiso 1 1 calc R U . . .
C11 C 0.6940(2) 0.47657(19) 0.7643(2) 0.0480(6) Uani 1 1 d . . . . .
H11 H 0.639126 0.438848 0.752963 0.058 Uiso 1 1 calc R U . . .
C12 C 0.83912(18) 0.23435(16) 0.84382(16) 0.0307(4) Uani 1 1 d . . . . .
C13 C 0.8560(2) 0.28897(18) 0.91755(19) 0.0401(5) Uani 1 1 d . . . . .
H13 H 0.856616 0.360913 0.913618 0.048 Uiso 1 1 calc R U . . .
C14 C 0.8722(3) 0.2399(2) 0.9985(2) 0.0554(7) Uani 1 1 d . . . . .
H14 H 0.882672 0.278994 1.050401 0.066 Uiso 1 1 calc R U . . .
C15 C 0.8737(2) 0.1371(2) 1.0056(2) 0.0474(6) Uani 1 1 d . . . . .
H15 H 0.886784 0.104507 1.060898 0.057 Uiso 1 1 calc R U . . .
C16 C 0.8560(3) 0.0815(2) 0.9321(2) 0.0665(9) Uani 1 1 d . . . . .
H16 H 0.856128 0.009509 0.936393 0.080 Uiso 1 1 calc R U . . .
C17 C 0.8380(3) 0.1297(2) 0.8514(2) 0.0618(9) Uani 1 1 d . . . . .
H17 H 0.824819 0.090689 0.800843 0.074 Uiso 1 1 calc R U . . .
C18 C 0.60876(17) 0.22002(14) 0.44622(15) 0.0263(4) Uani 1 1 d . . . . .
C19 C 0.5309(2) 0.15482(19) 0.50400(18) 0.0382(5) Uani 1 1 d . . . . .
H19 H 0.533621 0.129799 0.566625 0.046 Uiso 1 1 calc R U . . .
C20 C 0.4489(2) 0.1259(2) 0.4706(2) 0.0436(6) Uani 1 1 d . . . . .
H20 H 0.395190 0.080758 0.509730 0.052 Uiso 1 1 calc R U . . .
C21 C 0.44626(19) 0.16329(17) 0.38004(19) 0.0381(5) Uani 1 1 d . . . . .
H21 H 0.390621 0.144712 0.355629 0.046 Uiso 1 1 calc R U . . .
C22 C 0.5257(2) 0.22808(18) 0.3256(2) 0.0400(5) Uani 1 1 d . . . . .
H22 H 0.523600 0.253726 0.262952 0.048 Uiso 1 1 calc R U . . .
C23 C 0.72198(18) 0.39294(15) 0.46574(16) 0.0281(4) Uani 1 1 d . . . . .
C24 C 0.6292(3) 0.4510(2) 0.5188(2) 0.0534(7) Uani 1 1 d . . . . .
H24 H 0.566813 0.419602 0.565609 0.064 Uiso 1 1 calc R U . . .
C25 C 0.6242(3) 0.5547(2) 0.5057(3) 0.0618(8) Uani 1 1 d . . . . .
H25 H 0.558544 0.593609 0.543353 0.074 Uiso 1 1 calc R U . . .
C26 C 0.7115(2) 0.60162(18) 0.4400(2) 0.0480(6) Uani 1 1 d . . . . .
H26 H 0.707421 0.672926 0.430567 0.058 Uiso 1 1 calc R U . . .
C27 C 0.8053(3) 0.5451(2) 0.3875(3) 0.0674(9) Uani 1 1 d . . . . .
H27 H 0.867341 0.577527 0.341423 0.081 Uiso 1 1 calc R U . . .
C28 C 0.8121(2) 0.44039(19) 0.4003(2) 0.0538(7) Uani 1 1 d . . . . .
H28 H 0.878608 0.401980 0.363968 0.065 Uiso 1 1 calc R U . . .
C29 C 0.84255(17) 0.19823(15) 0.40008(15) 0.0274(4) Uani 1 1 d . . . . .
C30 C 0.8771(2) 0.22025(17) 0.29716(17) 0.0358(5) Uani 1 1 d . . . . .
H30 H 0.832338 0.263682 0.272185 0.043 Uiso 1 1 calc R U . . .
C31 C 0.9764(2) 0.1790(2) 0.2313(2) 0.0448(6) Uani 1 1 d . . . . .
H31 H 1.000703 0.194656 0.160711 0.054 Uiso 1 1 calc R U . . .
C32 C 1.0415(2) 0.11477(19) 0.2669(2) 0.0434(6) Uani 1 1 d . . . . .
H32 H 1.111303 0.088457 0.221232 0.052 Uiso 1 1 calc R U . . .
C33 C 1.0053(2) 0.08906(19) 0.3681(2) 0.0429(6) Uani 1 1 d . . . . .
H33 H 1.048318 0.042730 0.392213 0.052 Uiso 1 1 calc R U . . .
C34 C 0.90528(19) 0.13123(17) 0.43494(17) 0.0343(5) Uani 1 1 d . . . . .
H34 H 0.879923 0.113811 0.505134 0.041 Uiso 1 1 calc R U . . .
C35 C 0.42382(18) 0.36368(16) 0.83390(16) 0.0315(4) Uani 1 1 d . . . . .
C36 C 0.4014(2) 0.41065(19) 0.92781(19) 0.0453(6) Uani 1 1 d . . . . .
H36 H 0.409552 0.373759 0.983127 0.054 Uiso 1 1 calc R U . . .
C37 C 0.3667(3) 0.5130(2) 0.9393(2) 0.0613(8) Uani 1 1 d . . . . .
H37 H 0.351387 0.546794 1.002752 0.074 Uiso 1 1 calc R U . . .
C38 C 0.3545(3) 0.5653(2) 0.8585(3) 0.0629(9) Uani 1 1 d . . . . .
H38 H 0.330328 0.634980 0.866215 0.075 Uiso 1 1 calc R U . . .
C39 C 0.3774(3) 0.5162(2) 0.7674(3) 0.0617(8) Uani 1 1 d . . . . .
H39 H 0.367847 0.552410 0.712235 0.074 Uiso 1 1 calc R U . . .
C40 C 0.46842(18) 0.18278(15) 0.92891(15) 0.0285(4) Uani 1 1 d . . . . .
C41 C 0.5543(2) 0.2031(3) 0.95662(19) 0.0572(8) Uani 1 1 d . . . . .
H41 H 0.613161 0.241397 0.913749 0.069 Uiso 1 1 calc R U . . .
C42 C 0.5541(3) 0.1670(4) 1.0485(2) 0.0812(12) Uani 1 1 d . . . . .
H42 H 0.614143 0.180605 1.068896 0.097 Uiso 1 1 calc R U . . .
C43 C 0.4699(3) 0.1118(2) 1.1115(2) 0.0542(7) Uani 1 1 d . . . . .
H43 H 0.471914 0.086626 1.174322 0.065 Uiso 1 1 calc R U . . .
C44 C 0.3843(3) 0.0940(2) 1.0832(2) 0.0531(7) Uani 1 1 d . . . . .
H44 H 0.325108 0.056205 1.126418 0.064 Uiso 1 1 calc R U . . .
C45 C 0.3817(2) 0.1301(2) 0.99169(18) 0.0438(6) Uani 1 1 d . . . . .
H45 H 0.320397 0.118596 0.972432 0.053 Uiso 1 1 calc R U . . .
C46 C 0.36411(17) 0.17097(16) 0.78364(16) 0.0289(4) Uani 1 1 d . . . . .
C47 C 0.38412(19) 0.07086(16) 0.74804(17) 0.0331(4) Uani 1 1 d . . . . .
H47 H 0.455165 0.038265 0.733368 0.040 Uiso 1 1 calc R U . . .
C48 C 0.3012(2) 0.01871(19) 0.73394(19) 0.0409(5) Uani 1 1 d . . . . .
H48 H 0.315205 -0.049864 0.710584 0.049 Uiso 1 1 calc R U . . .
C49 C 0.1985(2) 0.0657(2) 0.7536(2) 0.0490(6) Uani 1 1 d . . . . .
H49 H 0.141822 0.029856 0.743321 0.059 Uiso 1 1 calc R U . . .
C50 C 0.1782(2) 0.1645(2) 0.7881(3) 0.0615(8) Uani 1 1 d . . . . .
H50 H 0.107413 0.197014 0.801259 0.074 Uiso 1 1 calc R U . . .
C51 C 0.2604(2) 0.2174(2) 0.8039(2) 0.0483(6) Uani 1 1 d . . . . .
H51 H 0.245344 0.285478 0.828632 0.058 Uiso 1 1 calc R U . . .
Cl2 Cl 1.0860(4) 0.5008(4) 0.8804(3) 0.1031(13) Uani 0.5 1 d D U P A -1
Cl3 Cl 0.9335(5) 0.4934(6) 1.0814(4) 0.168(3) Uani 0.5 1 d D U P A -1
C52 C 1.0693(7) 0.4524(11) 1.0008(6) 0.136(5) Uani 0.5 1 d D U P A -1
H52A H 1.124664 0.479075 1.025816 0.163 Uiso 0.5 1 calc R U P A -1
H52B H 1.077736 0.377331 0.998043 0.163 Uiso 0.5 1 calc R U P A -1

loop_
_atom_site_aniso_label
_atom_site_aniso_U_11
_atom_site_aniso_U_22
_atom_site_aniso_U_33
_atom_site_aniso_U_23
_atom_site_aniso_U_13
_atom_site_aniso_U_12
Ag1 0.02704(9) 0.02947(9) 0.02266(8) -0.00060(5) -0.00930(6) -0.00311(6)
Cl1 0.0391(3) 0.0266(2) 0.0399(3) 0.0018(2) -0.0133(2) -0.0026(2)
P1 0.0299(3) 0.0280(3) 0.0275(3) -0.00174(19) -0.0140(2) -0.0028(2)
P2 0.0272(3) 0.0240(2) 0.0237(2) -0.00085(18) -0.0116(2) -0.00035(19)
P3 0.0258(3) 0.0281(3) 0.0236(2) -0.00044(19) -0.0076(2) -0.0027(2)
N1 0.0429(12) 0.0554(13) 0.0500(13) -0.0045(10) -0.0205(10) 0.0018(10)
N2 0.0433(11) 0.0357(10) 0.0472(12) 0.0073(8) -0.0272(10) -0.0049(8)
N3 0.0677(16) 0.0422(12) 0.0532(14) 0.0079(10) -0.0172(12) -0.0029(11)
C1 0.0319(11) 0.0357(11) 0.0313(11) -0.0055(8) -0.0161(9) -0.0019(9)
C2 0.0479(15) 0.0391(12) 0.0347(12) -0.0021(9) -0.0132(11) 0.0055(11)
C3 0.0608(18) 0.0553(16) 0.0390(14) 0.0018(12) -0.0117(13) -0.0014(14)
C4 0.0355(13) 0.0661(17) 0.0397(14) -0.0070(12) -0.0056(11) -0.0018(12)
C5 0.0332(13) 0.0567(16) 0.0509(15) -0.0066(12) -0.0153(11) 0.0061(11)
C6 0.0361(12) 0.0291(10) 0.0291(10) -0.0008(8) -0.0126(9) -0.0048(9)
C7 0.0404(13) 0.0367(12) 0.0456(13) -0.0047(10) -0.0179(11) -0.0066(10)
C8 0.0654(18) 0.0401(14) 0.0488(15) -0.0045(11) -0.0196(13) -0.0181(13)
C9 0.073(2) 0.0299(12) 0.0449(15) -0.0032(10) -0.0102(14) 0.0004(12)
C10 0.0550(18) 0.0392(14) 0.081(2) 0.0027(14) -0.0208(16) 0.0074(13)
C11 0.0422(14) 0.0368(13) 0.0682(18) 0.0024(12) -0.0243(13) -0.0009(11)
C12 0.0334(11) 0.0337(11) 0.0287(10) -0.0014(8) -0.0157(9) -0.0014(9)
C13 0.0554(15) 0.0322(11) 0.0451(13) -0.0047(9) -0.0335(12) 0.0004(10)
C14 0.074(2) 0.0559(16) 0.0525(16) -0.0110(13) -0.0427(15) 0.0034(14)
C15 0.0592(17) 0.0524(15) 0.0392(13) 0.0038(11) -0.0287(12) 0.0000(12)
C16 0.121(3) 0.0402(15) 0.0593(18) 0.0109(13) -0.057(2) -0.0108(16)
C17 0.120(3) 0.0357(13) 0.0538(17) 0.0023(11) -0.0595(19) -0.0105(15)
C18 0.0294(10) 0.0214(9) 0.0293(10) -0.0040(7) -0.0126(8) 0.0013(7)
C19 0.0394(13) 0.0470(13) 0.0296(11) 0.0010(9) -0.0130(10) -0.0117(10)
C20 0.0358(13) 0.0488(14) 0.0448(14) -0.0026(11) -0.0110(11) -0.0166(11)
C21 0.0321(12) 0.0377(12) 0.0500(14) -0.0114(10) -0.0216(10) 0.0010(9)
C22 0.0457(14) 0.0363(12) 0.0491(14) 0.0049(10) -0.0306(12) -0.0007(10)
C23 0.0349(11) 0.0237(9) 0.0311(10) -0.0026(7) -0.0184(9) -0.0002(8)
C24 0.0563(17) 0.0372(13) 0.0496(16) 0.0008(11) 0.0000(13) 0.0037(12)
C25 0.061(2) 0.0419(15) 0.070(2) -0.0098(13) -0.0110(16) 0.0117(14)
C26 0.0604(17) 0.0244(11) 0.0707(18) -0.0035(11) -0.0376(15) -0.0020(11)
C27 0.0586(19) 0.0374(15) 0.096(3) 0.0103(15) -0.0147(18) -0.0143(13)
C28 0.0409(15) 0.0332(13) 0.077(2) -0.0007(12) -0.0089(14) -0.0027(11)
C29 0.0297(10) 0.0251(9) 0.0284(10) -0.0029(7) -0.0115(8) -0.0028(8)
C30 0.0383(12) 0.0369(12) 0.0304(11) 0.0010(9) -0.0108(9) 0.0013(9)
C31 0.0435(14) 0.0479(14) 0.0358(13) -0.0051(10) -0.0056(11) -0.0057(11)
C32 0.0334(12) 0.0413(13) 0.0485(14) -0.0150(11) -0.0064(11) -0.0014(10)
C33 0.0375(13) 0.0400(13) 0.0522(15) -0.0110(11) -0.0189(11) 0.0110(10)
C34 0.0368(12) 0.0335(11) 0.0336(11) -0.0028(8) -0.0143(9) 0.0019(9)
C35 0.0294(11) 0.0285(10) 0.0305(11) -0.0004(8) -0.0033(8) -0.0047(8)
C36 0.0513(15) 0.0405(13) 0.0354(13) -0.0053(10) -0.0054(11) -0.0029(11)
C37 0.067(2) 0.0439(15) 0.0524(17) -0.0192(13) 0.0025(14) -0.0026(14)
C38 0.0606(19) 0.0304(13) 0.074(2) 0.0016(13) 0.0038(16) -0.0013(12)
C39 0.071(2) 0.0408(15) 0.0635(19) 0.0141(13) -0.0140(16) -0.0020(14)
C40 0.0313(11) 0.0303(10) 0.0238(10) 0.0008(7) -0.0100(8) -0.0018(8)
C41 0.0398(14) 0.108(2) 0.0278(12) 0.0102(13) -0.0143(11) -0.0279(15)
C42 0.0498(19) 0.158(4) 0.0448(17) -0.004(2) -0.0281(15) -0.007(2)
C43 0.073(2) 0.0606(17) 0.0290(12) -0.0006(11) -0.0210(13) 0.0137(15)
C44 0.071(2) 0.0531(16) 0.0313(13) 0.0087(11) -0.0114(13) -0.0202(14)
C45 0.0419(14) 0.0588(15) 0.0320(12) 0.0084(10) -0.0132(10) -0.0175(11)
C46 0.0277(10) 0.0320(10) 0.0284(10) -0.0013(8) -0.0116(8) -0.0027(8)
C47 0.0338(12) 0.0323(11) 0.0332(11) -0.0007(8) -0.0121(9) -0.0013(9)
C48 0.0446(14) 0.0365(12) 0.0430(13) -0.0026(10) -0.0166(11) -0.0098(10)
C49 0.0412(14) 0.0524(15) 0.0603(17) -0.0047(12) -0.0255(13) -0.0119(12)
C50 0.0377(15) 0.0596(18) 0.097(2) -0.0190(16) -0.0368(16) 0.0059(13)
C51 0.0377(14) 0.0396(13) 0.0743(19) -0.0151(12) -0.0290(13) 0.0057(11)
Cl2 0.096(3) 0.140(3) 0.106(3) 0.010(2) -0.071(2) -0.036(2)
Cl3 0.099(2) 0.205(5) 0.171(6) -0.087(4) -0.005(3) -0.065(3)
C52 0.069(6) 0.261(14) 0.080(6) 0.070(8) -0.031(5) -0.016(7)

loop_
_atom_type_symbol
_atom_type_description
_atom_type_scat_dispersion_real
_atom_type_scat_dispersion_imag
_atom_type_scat_source
C C 0.0033 0.0016 'International Tables Vol C Tables 4.2.6.8 and 6.1.1.4'
H H 0.0000 0.0000 'International Tables Vol C Tables 4.2.6.8 and 6.1.1.4'
Ag Ag -0.8971 1.1015 'International Tables Vol C Tables 4.2.6.8 and 6.1.1.4'
Cl Cl 0.1484 0.1585 'International Tables Vol C Tables 4.2.6.8 and 6.1.1.4'
N N 0.0061 0.0033 'International Tables Vol C Tables 4.2.6.8 and 6.1.1.4'
P P 0.1023 0.0942 'International Tables Vol C Tables 4.2.6.8 and 6.1.1.4'

loop_
_geom_angle_atom_site_label_1
_geom_angle_atom_site_label_2
_geom_angle_atom_site_label_3
_geom_angle
_geom_angle_site_symmetry_1
_geom_angle_site_symmetry_3
_geom_angle_publ_flag
P1 Ag1 Cl1 104.974(18) . . ?
P2 Ag1 Cl1 103.182(18) . . ?
P2 Ag1 P1 108.191(18) . . ?
P2 Ag1 P3 121.355(18) . . ?
P3 Ag1 Cl1 102.992(18) . . ?
P3 Ag1 P1 114.109(18) . . ?
C1 P1 Ag1 108.73(6) . . ?
C1 P1 C12 103.41(10) . . ?
C6 P1 Ag1 115.37(7) . . ?
C6 P1 C1 102.93(10) . . ?
C6 P1 C12 106.15(9) . . ?
C12 P1 Ag1 118.51(7) . . ?
C18 P2 Ag1 112.46(7) . . ?
C23 P2 Ag1 114.75(7) . . ?
C23 P2 C18 101.91(9) . . ?
C23 P2 C29 105.49(10) . . ?
C29 P2 Ag1 117.45(7) . . ?
C29 P2 C18 103.02(9) . . ?
C35 P3 Ag1 113.67(7) . . ?
C35 P3 C40 103.23(10) . . ?
C40 P3 Ag1 110.96(7) . . ?
C46 P3 Ag1 121.23(7) . . ?
C46 P3 C35 103.35(10) . . ?
C46 P3 C40 102.42(10) . . ?
C1 N1 C5 118.3(2) . . ?
C18 N2 C22 117.6(2) . . ?
C35 N3 C39 119.0(2) . . ?
N1 C1 P1 120.22(18) . . ?
C2 C1 P1 117.81(17) . . ?
C2 C1 N1 121.5(2) . . ?
C1 C2 H2 120.4 . . ?
C1 C2 C3 119.2(2) . . ?
C3 C2 H2 120.4 . . ?
C2 C3 H3 119.8 . . ?
C4 C3 C2 120.4(3) . . ?
C4 C3 H3 119.8 . . ?
C3 C4 H4 120.3 . . ?
C5 C4 C3 119.4(3) . . ?
C5 C4 H4 120.3 . . ?
N1 C5 H5 119.4 . . ?
C4 C5 N1 121.2(2) . . ?
C4 C5 H5 119.4 . . ?
C7 C6 P1 122.45(18) . . ?
C11 C6 P1 118.84(17) . . ?
C11 C6 C7 118.7(2) . . ?
C6 C7 H7 120.0 . . ?
C8 C7 C6 120.0(2) . . ?
C8 C7 H7 120.0 . . ?
C7 C8 H8 119.4 . . ?
C9 C8 C7 121.2(3) . . ?
C9 C8 H8 119.4 . . ?
C8 C9 H9 120.5 . . ?
C10 C9 C8 119.1(2) . . ?
C10 C9 H9 120.5 . . ?
C9 C10 H10 119.8 . . ?
C9 C10 C11 120.5(3) . . ?
C11 C10 H10 119.8 . . ?
C6 C11 C10 120.6(3) . . ?
C6 C11 H11 119.7 . . ?
C10 C11 H11 119.7 . . ?
C13 C12 P1 123.64(17) . . ?
C13 C12 C17 119.1(2) . . ?
C17 C12 P1 117.26(16) . . ?
C12 C13 H13 120.1 . . ?
C12 C13 C14 119.9(2) . . ?
C14 C13 H13 120.1 . . ?
C13 C14 H14 119.2 . . ?
C15 C14 C13 121.6(2) . . ?
C15 C14 H14 119.2 . . ?
C14 C15 H15 120.5 . . ?
C14 C15 C16 118.9(2) . . ?
C16 C15 H15 120.5 . . ?
C15 C16 H16 120.0 . . ?
C15 C16 C17 120.1(3) . . ?
C17 C16 H16 120.0 . . ?
C12 C17 C16 120.4(2) . . ?
C12 C17 H17 119.8 . . ?
C16 C17 H17 119.8 . . ?
N2 C18 P2 119.81(16) . . ?
N2 C18 C19 121.54(19) . . ?
C19 C18 P2 118.65(16) . . ?
C18 C19 H19 120.1 . . ?
C18 C19 C20 119.9(2) . . ?
C20 C19 H19 120.1 . . ?
C19 C20 H20 120.4 . . ?
C21 C20 C19 119.2(2) . . ?
C21 C20 H20 120.4 . . ?
C20 C21 H21 120.7 . . ?
C22 C21 C20 118.6(2) . . ?
C22 C21 H21 120.7 . . ?
N2 C22 C21 123.3(2) . . ?
N2 C22 H22 118.4 . . ?
C21 C22 H22 118.4 . . ?
C24 C23 P2 115.66(18) . . ?
C24 C23 C28 118.4(2) . . ?
C28 C23 P2 125.87(18) . . ?
C23 C24 H24 119.5 . . ?
C23 C24 C25 121.1(3) . . ?
C25 C24 H24 119.5 . . ?
C24 C25 H25 119.6 . . ?
C26 C25 C24 120.9(3) . . ?
C26 C25 H25 119.6 . . ?
C25 C26 H26 120.6 . . ?
C25 C26 C27 118.9(2) . . ?
C27 C26 H26 120.6 . . ?
C26 C27 H27 119.5 . . ?
C26 C27 C28 121.1(3) . . ?
C28 C27 H27 119.5 . . ?
C23 C28 C27 119.7(3) . . ?
C23 C28 H28 120.2 . . ?
C27 C28 H28 120.2 . . ?
C30 C29 P2 121.91(16) . . ?
C34 C29 P2 118.26(16) . . ?
C34 C29 C30 119.8(2) . . ?
C29 C30 H30 120.2 . . ?
C31 C30 C29 119.6(2) . . ?
C31 C30 H30 120.2 . . ?
C30 C31 H31 119.7 . . ?
C30 C31 C32 120.5(2) . . ?
C32 C31 H31 119.7 . . ?
C31 C32 H32 120.0 . . ?
C33 C32 C31 120.1(2) . . ?
C33 C32 H32 120.0 . . ?
C32 C33 H33 120.3 . . ?
C32 C33 C34 119.5(2) . . ?
C34 C33 H33 120.3 . . ?
C29 C34 C33 120.4(2) . . ?
C29 C34 H34 119.8 . . ?
C33 C34 H34 119.8 . . ?
N3 C35 P3 114.77(17) . . ?
N3 C35 C36 121.2(2) . . ?
C36 C35 P3 123.87(18) . . ?
C35 C36 H36 120.7 . . ?
C35 C36 C37 118.6(3) . . ?
C37 C36 H36 120.7 . . ?
C36 C37 H37 120.0 . . ?
C38 C37 C36 120.0(3) . . ?
C38 C37 H37 120.0 . . ?
C37 C38 H38 120.2 . . ?
C39 C38 C37 119.6(3) . . ?
C39 C38 H38 120.2 . . ?
N3 C39 H39 119.2 . . ?
C38 C39 N3 121.6(3) . . ?
C38 C39 H39 119.2 . . ?
C41 C40 P3 115.12(18) . . ?
C41 C40 C45 121.2(2) . . ?
C45 C40 P3 123.68(17) . . ?
C40 C41 H41 120.9 . . ?
C40 C41 C42 118.2(3) . . ?
C42 C41 H41 120.9 . . ?
C41 C42 H42 119.1 . . ?
C43 C42 C41 121.8(3) . . ?
C43 C42 H42 119.1 . . ?
C42 C43 H43 120.5 . . ?
C44 C43 C42 119.0(2) . . ?
C44 C43 H43 120.5 . . ?
C43 C44 H44 119.8 . . ?
C43 C44 C45 120.5(3) . . ?
C45 C44 H44 119.8 . . ?
C40 C45 C44 119.3(2) . . ?
C40 C45 H45 120.3 . . ?
C44 C45 H45 120.3 . . ?
C47 C46 P3 117.36(16) . . ?
C51 C46 P3 123.62(17) . . ?
C51 C46 C47 119.0(2) . . ?
C46 C47 H47 119.8 . . ?
C48 C47 C46 120.4(2) . . ?
C48 C47 H47 119.8 . . ?
C47 C48 H48 119.9 . . ?
C49 C48 C47 120.3(2) . . ?
C49 C48 H48 119.9 . . ?
C48 C49 H49 120.1 . . ?
C50 C49 C48 119.8(2) . . ?
C50 C49 H49 120.1 . . ?
C49 C50 H50 119.7 . . ?
C49 C50 C51 120.5(3) . . ?
C51 C50 H50 119.7 . . ?
C46 C51 C50 120.0(2) . . ?
C46 C51 H51 120.0 . . ?
C50 C51 H51 120.0 . . ?
Cl2 C52 Cl3 105.5(5) . . ?
Cl2 C52 H52A 110.6 . . ?
Cl2 C52 H52B 110.6 . . ?
Cl3 C52 H52A 110.6 . . ?
Cl3 C52 H52B 110.6 . . ?
H52A C52 H52B 108.8 . . ?

loop_
_geom_bond_atom_site_label_1
_geom_bond_atom_site_label_2
_geom_bond_distance
_geom_bond_site_symmetry_2
_geom_bond_publ_flag
Ag1 Cl1 2.5923(5) . ?
Ag1 P1 2.5204(5) . ?
Ag1 P2 2.5056(5) . ?
Ag1 P3 2.5083(6) . ?
P1 C1 1.833(2) . ?
P1 C6 1.823(2) . ?
P1 C12 1.833(2) . ?
P2 C18 1.834(2) . ?
P2 C23 1.828(2) . ?
P2 C29 1.828(2) . ?
P3 C35 1.824(2) . ?
P3 C40 1.826(2) . ?
P3 C46 1.823(2) . ?
N1 C1 1.368(3) . ?
N1 C5 1.382(4) . ?
N2 C18 1.355(3) . ?
N2 C22 1.358(3) . ?
N3 C35 1.365(3) . ?
N3 C39 1.369(4) . ?
C1 C2 1.366(3) . ?
C2 H2 0.9500 . ?
C2 C3 1.378(4) . ?
C3 H3 0.9500 . ?
C3 C4 1.372(4) . ?
C4 H4 0.9500 . ?
C4 C5 1.364(4) . ?
C5 H5 0.9500 . ?
C6 C7 1.383(3) . ?
C6 C11 1.379(3) . ?
C7 H7 0.9500 . ?
C7 C8 1.379(4) . ?
C8 H8 0.9500 . ?
C8 C9 1.372(4) . ?
C9 H9 0.9500 . ?
C9 C10 1.362(4) . ?
C10 H10 0.9500 . ?
C10 C11 1.390(4) . ?
C11 H11 0.9500 . ?
C12 C13 1.355(3) . ?
C12 C17 1.383(3) . ?
C13 H13 0.9500 . ?
C13 C14 1.382(3) . ?
C14 H14 0.9500 . ?
C14 C15 1.357(4) . ?
C15 H15 0.9500 . ?
C15 C16 1.364(4) . ?
C16 H16 0.9500 . ?
C16 C17 1.385(4) . ?
C17 H17 0.9500 . ?
C18 C19 1.379(3) . ?
C19 H19 0.9500 . ?
C19 C20 1.384(3) . ?
C20 H20 0.9500 . ?
C20 C21 1.373(4) . ?
C21 H21 0.9500 . ?
C21 C22 1.373(4) . ?
C22 H22 0.9500 . ?
C23 C24 1.362(3) . ?
C23 C28 1.374(4) . ?
C24 H24 0.9500 . ?
C24 C25 1.380(4) . ?
C25 H25 0.9500 . ?
C25 C26 1.349(4) . ?
C26 H26 0.9500 . ?
C26 C27 1.358(4) . ?
C27 H27 0.9500 . ?
C27 C28 1.394(4) . ?
C28 H28 0.9500 . ?
C29 C30 1.383(3) . ?
C29 C34 1.378(3) . ?
C30 H30 0.9500 . ?
C30 C31 1.373(3) . ?
C31 H31 0.9500 . ?
C31 C32 1.383(4) . ?
C32 H32 0.9500 . ?
C32 C33 1.371(4) . ?
C33 H33 0.9500 . ?
C33 C34 1.387(3) . ?
C34 H34 0.9500 . ?
C35 C36 1.388(3) . ?
C36 H36 0.9500 . ?
C36 C37 1.392(4) . ?
C37 H37 0.9500 . ?
C37 C38 1.378(5) . ?
C38 H38 0.9500 . ?
C38 C39 1.365(5) . ?
C39 H39 0.9500 . ?
C40 C41 1.349(3) . ?
C40 C45 1.370(3) . ?
C41 H41 0.9500 . ?
C41 C42 1.373(4) . ?
C42 H42 0.9500 . ?
C42 C43 1.370(5) . ?
C43 H43 0.9500 . ?
C43 C44 1.344(4) . ?
C44 H44 0.9500 . ?
C44 C45 1.380(4) . ?
C45 H45 0.9500 . ?
C46 C47 1.393(3) . ?
C46 C51 1.383(3) . ?
C47 H47 0.9500 . ?
C47 C48 1.381(3) . ?
C48 H48 0.9500 . ?
C48 C49 1.376(4) . ?
C49 H49 0.9500 . ?
C49 C50 1.372(4) . ?
C50 H50 0.9500 . ?
C50 C51 1.389(4) . ?
C51 H51 0.9500 . ?
Cl2 C52 1.747(7) . ?
Cl3 C52 1.773(8) . ?
C52 H52A 0.9900 . ?
C52 H52B 0.9900 . ?

loop_
_geom_torsion_atom_site_label_1
_geom_torsion_atom_site_label_2
_geom_torsion_atom_site_label_3
_geom_torsion_atom_site_label_4
_geom_torsion
_geom_torsion_site_symmetry_1
_geom_torsion_site_symmetry_2
_geom_torsion_site_symmetry_3
_geom_torsion_site_symmetry_4
_geom_torsion_publ_flag
Ag1 P1 C1 N1 -91.87(17) . . . . ?
Ag1 P1 C1 C2 80.56(18) . . . . ?
Ag1 P1 C6 C7 -167.94(17) . . . . ?
Ag1 P1 C6 C11 10.0(2) . . . . ?
Ag1 P1 C12 C13 -140.53(19) . . . . ?
Ag1 P1 C12 C17 37.0(3) . . . . ?
Ag1 P2 C18 N2 165.19(14) . . . . ?
Ag1 P2 C18 C19 -14.31(19) . . . . ?
Ag1 P2 C23 C24 -56.4(2) . . . . ?
Ag1 P2 C23 C28 121.0(2) . . . . ?
Ag1 P2 C29 C30 -177.14(15) . . . . ?
Ag1 P2 C29 C34 1.89(19) . . . . ?
Ag1 P3 C35 N3 64.3(2) . . . . ?
Ag1 P3 C35 C36 -111.8(2) . . . . ?
Ag1 P3 C40 C41 39.0(2) . . . . ?
Ag1 P3 C40 C45 -142.00(19) . . . . ?
Ag1 P3 C46 C47 44.06(19) . . . . ?
Ag1 P3 C46 C51 -138.0(2) . . . . ?
P1 C1 C2 C3 -172.9(2) . . . . ?
P1 C6 C7 C8 179.4(2) . . . . ?
P1 C6 C11 C10 -179.6(2) . . . . ?
P1 C12 C13 C14 177.8(2) . . . . ?
P1 C12 C17 C16 -178.9(3) . . . . ?
P2 C18 C19 C20 179.70(19) . . . . ?
P2 C23 C24 C25 179.2(3) . . . . ?
P2 C23 C28 C27 -179.3(2) . . . . ?
P2 C29 C30 C31 175.81(18) . . . . ?
P2 C29 C34 C33 -176.28(18) . . . . ?
P3 C35 C36 C37 176.8(2) . . . . ?
P3 C40 C41 C42 -179.1(3) . . . . ?
P3 C40 C45 C44 178.6(2) . . . . ?
P3 C46 C47 C48 177.60(18) . . . . ?
P3 C46 C51 C50 -178.3(2) . . . . ?
N1 C1 C2 C3 -0.6(4) . . . . ?
N2 C18 C19 C20 0.2(3) . . . . ?
N3 C35 C36 C37 0.9(4) . . . . ?
C1 P1 C6 C7 -49.7(2) . . . . ?
C1 P1 C6 C11 128.3(2) . . . . ?
C1 P1 C12 C13 99.1(2) . . . . ?
C1 P1 C12 C17 -83.3(2) . . . . ?
C1 N1 C5 C4 0.2(4) . . . . ?
C1 C2 C3 C4 1.1(4) . . . . ?
C2 C3 C4 C5 -1.1(4) . . . . ?
C3 C4 C5 N1 0.4(4) . . . . ?
C5 N1 C1 P1 172.09(18) . . . . ?
C5 N1 C1 C2 -0.1(3) . . . . ?
C6 P1 C1 N1 145.31(17) . . . . ?
C6 P1 C1 C2 -42.26(19) . . . . ?
C6 P1 C12 C13 -8.8(2) . . . . ?
C6 P1 C12 C17 168.7(2) . . . . ?
C6 C7 C8 C9 -0.2(4) . . . . ?
C7 C6 C11 C10 -1.6(4) . . . . ?
C7 C8 C9 C10 -1.0(4) . . . . ?
C8 C9 C10 C11 0.9(5) . . . . ?
C9 C10 C11 C6 0.4(5) . . . . ?
C11 C6 C7 C8 1.5(4) . . . . ?
C12 P1 C1 N1 34.93(19) . . . . ?
C12 P1 C1 C2 -152.63(18) . . . . ?
C12 P1 C6 C7 58.6(2) . . . . ?
C12 P1 C6 C11 -123.4(2) . . . . ?
C12 C13 C14 C15 1.1(5) . . . . ?
C13 C12 C17 C16 -1.2(5) . . . . ?
C13 C14 C15 C16 -1.6(5) . . . . ?
C14 C15 C16 C17 0.6(5) . . . . ?
C15 C16 C17 C12 0.8(6) . . . . ?
C17 C12 C13 C14 0.3(4) . . . . ?
C18 P2 C23 C24 65.4(2) . . . . ?
C18 P2 C23 C28 -117.2(2) . . . . ?
C18 P2 C29 C30 58.7(2) . . . . ?
C18 P2 C29 C34 -122.30(17) . . . . ?
C18 N2 C22 C21 0.0(4) . . . . ?
C18 C19 C20 C21 -0.3(4) . . . . ?
C19 C20 C21 C22 0.2(4) . . . . ?
C20 C21 C22 N2 -0.1(4) . . . . ?
C22 N2 C18 P2 -179.55(17) . . . . ?
C22 N2 C18 C19 -0.1(3) . . . . ?
C23 P2 C18 N2 41.81(19) . . . . ?
C23 P2 C18 C19 -137.69(18) . . . . ?
C23 P2 C29 C30 -47.8(2) . . . . ?
C23 P2 C29 C34 131.20(17) . . . . ?
C23 C24 C25 C26 -0.2(5) . . . . ?
C24 C23 C28 C27 -1.9(4) . . . . ?
C24 C25 C26 C27 -0.8(5) . . . . ?
C25 C26 C27 C28 0.4(5) . . . . ?
C26 C27 C28 C23 1.0(5) . . . . ?
C28 C23 C24 C25 1.6(4) . . . . ?
C29 P2 C18 N2 -67.40(18) . . . . ?
C29 P2 C18 C19 113.11(18) . . . . ?
C29 P2 C23 C24 172.73(19) . . . . ?
C29 P2 C23 C28 -9.9(2) . . . . ?
C29 C30 C31 C32 0.7(4) . . . . ?
C30 C29 C34 C33 2.8(3) . . . . ?
C30 C31 C32 C33 2.2(4) . . . . ?
C31 C32 C33 C34 -2.7(4) . . . . ?
C32 C33 C34 C29 0.2(4) . . . . ?
C34 C29 C30 C31 -3.2(3) . . . . ?
C35 P3 C40 C41 -83.1(2) . . . . ?
C35 P3 C40 C45 95.9(2) . . . . ?
C35 P3 C46 C47 172.84(17) . . . . ?
C35 P3 C46 C51 -9.2(2) . . . . ?
C35 N3 C39 C38 2.2(5) . . . . ?
C35 C36 C37 C38 0.5(5) . . . . ?
C36 C37 C38 C39 -0.5(5) . . . . ?
C37 C38 C39 N3 -0.9(5) . . . . ?
C39 N3 C35 P3 -178.4(2) . . . . ?
C39 N3 C35 C36 -2.2(4) . . . . ?
C40 P3 C35 N3 -175.45(18) . . . . ?
C40 P3 C35 C36 8.4(2) . . . . ?
C40 P3 C46 C47 -80.12(18) . . . . ?
C40 P3 C46 C51 97.8(2) . . . . ?
C40 C41 C42 C43 -0.2(6) . . . . ?
C41 C40 C45 C44 -2.5(4) . . . . ?
C41 C42 C43 C44 -1.0(6) . . . . ?
C42 C43 C44 C45 0.4(5) . . . . ?
C43 C44 C45 C40 1.3(4) . . . . ?
C45 C40 C41 C42 1.9(5) . . . . ?
C46 P3 C35 N3 -69.0(2) . . . . ?
C46 P3 C35 C36 114.9(2) . . . . ?
C46 P3 C40 C41 169.8(2) . . . . ?
C46 P3 C40 C45 -11.3(2) . . . . ?
C46 C47 C48 C49 0.9(4) . . . . ?
C47 C46 C51 C50 -0.4(4) . . . . ?
C47 C48 C49 C50 -0.5(4) . . . . ?
C48 C49 C50 C51 -0.4(5) . . . . ?
C49 C50 C51 C46 0.8(5) . . . . ?
C51 C46 C47 C48 -0.5(3) . . . . ?
